data_7009961
loop_
_publ_author_name
'Sah, Ajay K.'
'Rao, Chebrolu P.'
'Saarenketo, Pauli K.'
'Wegelius, Elina K.'
'Rissanen, Kari'
'Kolehmainen, Erkki'

_publ_section_title
;
 N-Glycosylamines of 4,6-O-ethylidene-\a-D-glucopyranose: synthesis,
 characterisation and structure of CO2H, Cl and F ortho-substituted
 phenyl derivatives and metal ion complexes of the CO2H
 derivative&#x2020;
;
_journal_issue 20
_journal_name_full 'Journal of the Chemical Society, Dalton Transactions'
_journal_page_first 3681
_journal_paper_doi 10.1039/b004854m
_journal_year 2000
_chemical_formula_sum 'C8 H14 O6'
_chemical_formula_weight 206.19
_chemical_name_systematic
; 
 ? 
;
_space_group_IT_number 4
_symmetry_space_group_name_Hall 'P 2yb'
_symmetry_space_group_name_H-M 'P 1 21 1'
_atom_sites_solution_hydrogens geom
_atom_sites_solution_primary direct
_atom_sites_solution_secondary difmap
_audit_creation_method SHELXL
_cell_angle_alpha 90.00
_cell_angle_beta 97.310(10)
_cell_angle_gamma 90.00
_cell_formula_units_Z 2
_cell_length_a 5.0120(10)
_cell_length_b 6.7380(10)
_cell_length_c 13.748(4)
_cell_measurement_temperature 173(2)
_cell_volume 460.51(18)
_computing_structure_refinement 'SHELXL-97 (Sheldrick, 1998)'
_computing_structure_solution 'SHELXS-97 (Sheldrick, 1998)'
_diffrn_ambient_temperature 173(2)
_diffrn_radiation_monochromator graphite
_diffrn_radiation_source 'fine-focus sealed tube'
_diffrn_radiation_type MoK\a
_diffrn_radiation_wavelength 0.71073
_diffrn_reflns_av_R_equivalents 0.0000
_diffrn_reflns_av_sigmaI/netI 0.0701
_diffrn_reflns_limit_h_max 6
_diffrn_reflns_limit_h_min 0
_diffrn_reflns_limit_k_max 8
_diffrn_reflns_limit_k_min 0
_diffrn_reflns_limit_l_max 17
_diffrn_reflns_limit_l_min -17
_diffrn_reflns_number 1131
_diffrn_reflns_theta_max 27.72
_diffrn_reflns_theta_min 3.37
_exptl_absorpt_coefficient_mu 0.128
_exptl_crystal_density_diffrn 1.487
_exptl_crystal_F_000 220
_refine_diff_density_max 0.151
_refine_diff_density_min -0.177
_refine_diff_density_rms 0.042
_refine_ls_abs_structure_details 'Flack H D (1983), Acta Cryst. A39, 876-881'
_refine_ls_abs_structure_Flack 1.43(246)
_refine_ls_extinction_coef 0.0596(199)
_refine_ls_extinction_expression Fc^*^=kFc[1+0.001xFc^2^\l^3^/sin(2\q)]^-1/4^
_refine_ls_extinction_method SHELXL
_refine_ls_goodness_of_fit_all 1.032
_refine_ls_goodness_of_fit_obs 1.181
_refine_ls_matrix_type full
_refine_ls_number_parameters 132
_refine_ls_number_reflns 1131
_refine_ls_number_restraints 1
_refine_ls_restrained_S_all 1.032
_refine_ls_restrained_S_obs 1.180
_refine_ls_R_factor_all 0.1052
_refine_ls_R_factor_obs 0.0559
_refine_ls_shift/esd_max 0.000
_refine_ls_shift/esd_mean 0.000
_refine_ls_structure_factor_coef Fsqd
_refine_ls_weighting_details 'w=1/[\s^2^(Fo^2^)+(0.0661P)^2^+0.0083P] where P=(Fo^2^+2Fc^2^)/3'
_refine_ls_weighting_scheme calc
_refine_ls_wR_factor_all 0.1323
_refine_ls_wR_factor_obs 0.1142
_reflns_number_observed 696
_reflns_number_total 1131
_reflns_observed_criterion >2sigma(I)
_cod_data_source_file b004854m.txt
_cod_data_source_block 4,6-O-EGP
_cod_depositor_comments
;
The following automatic conversions were performed:

'_refine_ls_weighting_scheme' value 'calc
w=1/[\s^2^(Fo^2^)+(0.0661P)^2^+0.0083P] where P=(Fo^2^+2Fc^2^)/3' was
changed to 'calc'. New tag '_refine_ls_weighting_details' was
created. The value of the new tag was set to
'w=1/[\s^2^(Fo^2^)+(0.0661P)^2^+0.0083P] where P=(Fo^2^+2Fc^2^)/3'.

Automatic conversion script
Id: cif_fix_values 3143 2015-03-26 13:38:13Z robertas 
;
_cod_original_cell_volume 460.5(2)
_cod_database_code 7009961

loop_
_symmetry_equiv_pos_as_xyz
'x, y, z'
'-x, y+1/2, -z'

loop_
_atom_site_aniso_label
_atom_site_aniso_U_11
_atom_site_aniso_U_22
_atom_site_aniso_U_33
_atom_site_aniso_U_23
_atom_site_aniso_U_13
_atom_site_aniso_U_12
O1 0.060(2) 0.0346(13) 0.095(2) -0.0004(15) 0.012(2) 0.0027(13)
O2 0.066(2) 0.053(2) 0.063(2) -0.0073(14) 0.0062(14) -0.002(2)
O3 0.069(2) 0.0392(14) 0.065(2) 0.0072(13) 0.0194(15) 0.0071(14)
O4 0.0457(14) 0.0354(13) 0.070(2) 0.0007(14) 0.0051(12) -0.0006(11)
O5 0.060(2) 0.044(2) 0.062(2) 0.0039(14) 0.0069(13) -0.0078(13)
O6 0.064(2) 0.049(2) 0.078(2) 0.001(2) -0.014(2) 0.001(2)
C1 0.046(2) 0.041(2) 0.066(3) -0.002(2) 0.009(2) -0.005(2)
C2 0.052(2) 0.046(2) 0.055(3) -0.005(2) 0.003(2) 0.002(2)
C3 0.053(2) 0.035(2) 0.064(3) 0.004(2) 0.014(2) 0.006(2)
C4 0.037(2) 0.035(2) 0.069(3) -0.003(2) 0.011(2) -0.003(2)
C5 0.046(2) 0.036(2) 0.063(3) 0.003(2) 0.003(2) -0.002(2)
C6 0.077(3) 0.049(3) 0.068(4) 0.009(3) 0.000(2) -0.008(2)
C7 0.042(2) 0.046(2) 0.067(3) -0.002(2) -0.003(2) 0.006(2)
C8 0.044(2) 0.043(2) 0.102(4) -0.005(2) -0.005(2) 0.002(2)

loop_
_atom_site_label
_atom_site_type_symbol
_atom_site_fract_x
_atom_site_fract_y
_atom_site_fract_z
_atom_site_U_iso_or_equiv
_atom_site_thermal_displace_type
_atom_site_occupancy
_atom_site_calc_flag
_atom_site_refinement_flags
_atom_site_disorder_group
O1 O 0.5579(6) -0.4078(5) 0.6408(2) 0.0631(9) Uani 1 d . .
H1 H 0.5721(52) -0.5309(15) 0.6497(40) 0.095 Uiso 1 calc R .
O2 O 0.2068(6) -0.2186(4) 0.5017(2) 0.0610(9) Uani 1 d . .
H2 H 0.0509(32) -0.2577(82) 0.4809(12) 0.091 Uiso 1 calc R .
O3 O 0.3068(6) 0.1804(4) 0.5671(2) 0.0571(9) Uani 1 d . .
H3A H 0.4089(59) 0.2087(49) 0.5252(27) 0.086 Uiso 1 calc R .
O4 O 0.6382(5) 0.2087(4) 0.7521(2) 0.0506(7) Uani 1 d . .
O5 O 0.3405(5) -0.2832(4) 0.7686(2) 0.0556(8) Uani 1 d . .
O6 O 0.7557(6) 0.0831(5) 0.9111(2) 0.0658(9) Uani 1 d . .
C1 C 0.3141(8) -0.3422(6) 0.6685(3) 0.0509(10) Uani 1 d . .
H1A H 0.1786(8) -0.4516(6) 0.6577(3) 0.061 Uiso 1 calc R .
C2 C 0.2191(8) -0.1663(6) 0.6020(3) 0.0513(11) Uani 1 d . .
H2A H 0.0355(8) -0.1257(6) 0.6156(3) 0.062 Uiso 1 calc R .
C3 C 0.4089(9) 0.0096(5) 0.6217(4) 0.0503(11) Uani 1 d . .
H3 H 0.5884(9) -0.0263(5) 0.6022(4) 0.060 Uiso 1 calc R .
C4 C 0.4407(8) 0.0558(5) 0.7291(3) 0.0466(10) Uani 1 d . .
H4 H 0.2643(8) 0.1015(5) 0.7477(3) 0.056 Uiso 1 calc R .
C5 C 0.5323(7) -0.1277(5) 0.7886(3) 0.0489(11) Uani 1 d . .
H5 H 0.7101(7) -0.1726(5) 0.7708(3) 0.059 Uiso 1 calc R .
C6 C 0.5625(10) -0.0725(7) 0.8952(4) 0.0652(13) Uani 1 d . .
H6A H 0.3876(10) -0.0276(7) 0.9136(4) 0.078 Uiso 1 calc R .
H6B H 0.6232(10) -0.1889(7) 0.9361(4) 0.078 Uiso 1 calc R .
C7 C 0.6716(7) 0.2531(6) 0.8545(3) 0.0524(11) Uani 1 d . .
H7 H 0.4992(7) 0.3048(6) 0.8740(3) 0.063 Uiso 1 calc R .
C8 C 0.8876(8) 0.4077(6) 0.8734(4) 0.0641(13) Uani 1 d . .
H8A H 1.0549(20) 0.3572(20) 0.8527(23) 0.096 Uiso 1 calc R .
H8B H 0.9168(47) 0.4388(36) 0.9436(5) 0.096 Uiso 1 calc R .
H8C H 0.8320(30) 0.5281(19) 0.8362(19) 0.096 Uiso 1 calc R .

loop_
_atom_type_symbol
_atom_type_description
_atom_type_scat_dispersion_real
_atom_type_scat_dispersion_imag
_atom_type_scat_source
C C 0.0033 0.0016 'International Tables Vol C Tables 4.2.6.8 and 6.1.1.4'
H H 0.0000 0.0000 'International Tables Vol C Tables 4.2.6.8 and 6.1.1.4'
O O 0.0106 0.0060 'International Tables Vol C Tables 4.2.6.8 and 6.1.1.4'

loop_
_geom_angle_atom_site_label_1
_geom_angle_atom_site_label_2
_geom_angle_atom_site_label_3
_geom_angle
_geom_angle_site_symmetry_1
_geom_angle_site_symmetry_3
_geom_angle_publ_flag
C7 O4 C4 111.0(3) . . ?
C1 O5 C5 111.7(3) . . ?
C7 O6 C6 111.2(3) . . ?
O1 C1 O5 112.0(3) . . ?
O1 C1 C2 107.3(3) . . ?
O5 C1 C2 110.1(3) . . ?
O2 C2 C3 108.4(3) . . ?
O2 C2 C1 111.1(3) . . ?
C3 C2 C1 110.8(3) . . ?
O3 C3 C4 109.6(3) . . ?
O3 C3 C2 111.0(3) . . ?
C4 C3 C2 108.8(3) . . ?
O4 C4 C3 110.5(3) . . ?
O4 C4 C5 108.2(3) . . ?
C3 C4 C5 110.4(3) . . ?
O5 C5 C6 110.6(3) . . ?
O5 C5 C4 110.1(3) . . ?
C6 C5 C4 108.0(3) . . ?
O6 C6 C5 108.3(4) . . ?
O6 C7 O4 111.2(3) . . ?
O6 C7 C8 108.0(3) . . ?
O4 C7 C8 107.9(4) . . ?

loop_
_geom_bond_atom_site_label_1
_geom_bond_atom_site_label_2
_geom_bond_distance
_geom_bond_site_symmetry_2
_geom_bond_publ_flag
O1 C1 1.397(5) . ?
O2 C2 1.417(5) . ?
O3 C3 1.433(5) . ?
O4 C7 1.428(5) . ?
O4 C4 1.436(4) . ?
O5 C1 1.423(5) . ?
O5 C5 1.424(4) . ?
O6 C7 1.418(5) . ?
O6 C6 1.425(5) . ?
C1 C2 1.535(6) . ?
C2 C3 1.522(5) . ?
C3 C4 1.498(7) . ?
C4 C5 1.521(5) . ?
C5 C6 1.502(7) . ?
C7 C8 1.501(6) . ?

loop_
_cod_related_entry_id
_cod_related_entry_database
_cod_related_entry_code
1 ChemSpider 10195856
